data_1569044
loop_
_publ_author_name
'Olbrykh, Arina'
'Titov, Aleksei'
'Smol&#x2019;yakov, Alexander'
'Filippov, Oleg'
'Shubina, Elena S.'

_publ_section_title
;
 Exploring the Interaction of Pyridine-Based Chalcones with Trinuclear
 Silver(I) Pyrazolate Complex
;
_journal_issue 4
_journal_name_full Inorganics
_journal_page_first 175
_journal_paper_doi 10.3390/inorganics11040175
_journal_volume 11
_journal_year 2023
_chemical_absolute_configuration ad
_chemical_formula_moiety 'C15 H3 Ag3 F18 N6, C22 H15 N O'
_chemical_formula_sum 'C37 H18 Ag3 F18 N7 O'
_chemical_formula_weight 1242.19
_space_group_crystal_system triclinic
_space_group_IT_number 1
_space_group_name_Hall 'P 1'
_space_group_name_H-M_alt 'P 1'
_atom_sites_solution_hydrogens geom
_atom_sites_solution_primary dual
_audit_creation_date 2023-04-11
_audit_creation_method
;
Olex2 1.5
(compiled 2023.03.06 svn.rbb2c1857 for OlexSys, GUI svn.r6748)
;
_cell_angle_alpha 114.7540(10)
_cell_angle_beta 102.7180(10)
_cell_angle_gamma 94.9140(10)
_cell_formula_units_Z 1
_cell_length_a 7.8326(2)
_cell_length_b 11.0556(2)
_cell_length_c 12.8446(3)
_cell_measurement_reflns_used 9976
_cell_measurement_temperature 100
_cell_measurement_theta_max 29.66
_cell_measurement_theta_min 2.72
_cell_volume 965.22(4)
_computing_cell_refinement 'SAINT V8.40A (Bruker, 2019)'
_computing_data_reduction 'SAINT V8.40A (Bruker, 2019)'
_computing_molecular_graphics 'Olex2 1.5 (Dolomanov et al., 2009)'
_computing_publication_material 'Olex2 1.5 (Dolomanov et al., 2009)'
_computing_structure_refinement 'XL  (Sheldrick, 2008)'
_computing_structure_solution 'SHELXT 2014/5 (Sheldrick, 2014)'
_diffrn_ambient_temperature 100
_diffrn_measured_fraction_theta_full 0.996
_diffrn_measured_fraction_theta_max 0.996
_diffrn_measurement_device_type 'Bruker APEX-II CCD'
_diffrn_measurement_method '\f and \w scans'
_diffrn_radiation_type MoK\a
_diffrn_radiation_wavelength 0.71073
_diffrn_reflns_av_R_equivalents 0.0170
_diffrn_reflns_av_unetI/netI 0.0306
_diffrn_reflns_Laue_measured_fraction_full 0.996
_diffrn_reflns_Laue_measured_fraction_max 0.996
_diffrn_reflns_limit_h_max 9
_diffrn_reflns_limit_h_min -9
_diffrn_reflns_limit_k_max 10
_diffrn_reflns_limit_k_min -13
_diffrn_reflns_limit_l_max 15
_diffrn_reflns_limit_l_min -15
_diffrn_reflns_number 9600
_diffrn_reflns_point_group_measured_fraction_full 0.711
_diffrn_reflns_point_group_measured_fraction_max 0.707
_diffrn_reflns_theta_full 25.242
_diffrn_reflns_theta_max 25.998
_diffrn_reflns_theta_min 2.051
_diffrn_source_current 1.4
_diffrn_source_power 0.07
_diffrn_source_voltage 50.0
_diffrn_standards_number 0
_exptl_absorpt_coefficient_mu 1.638
_exptl_absorpt_correction_T_max 0.3803
_exptl_absorpt_correction_T_min 0.3168
_exptl_absorpt_correction_type multi-scan
_exptl_absorpt_process_details
;
SADABS-2016/2 (Bruker,2016/2) was used for absorption correction.
wR2(int) was 0.0767 before and 0.0365 after correction.
The Ratio of minimum to maximum transmission is 0.8330.
The \l/2 correction factor is Not present.
;
_exptl_crystal_colour orange
_exptl_crystal_colour_primary orange
_exptl_crystal_density_diffrn 2.137
_exptl_crystal_description prism
_exptl_crystal_F_000 600
_exptl_crystal_size_max 0.24
_exptl_crystal_size_mid 0.17
_exptl_crystal_size_min 0.08
_refine_diff_density_max 0.441
_refine_diff_density_min -0.345
_refine_diff_density_rms 0.054
_refine_ls_abs_structure_details
;
 Flack x determined using 1552 quotients [(I+)-(I-)]/[(I+)+(I-)]
 (Parsons, Flack and Wagner, Acta Cryst. B69 (2013) 249-259).
;
_refine_ls_abs_structure_Flack 0.004(9)
_refine_ls_extinction_method none
_refine_ls_goodness_of_fit_ref 1.037
_refine_ls_hydrogen_treatment constr
_refine_ls_matrix_type full
_refine_ls_number_parameters 595
_refine_ls_number_reflns 5359
_refine_ls_number_restraints 3
_refine_ls_restrained_S_all 1.037
_refine_ls_R_factor_all 0.0155
_refine_ls_R_factor_gt 0.0153
_refine_ls_shift/su_max 0.001
_refine_ls_shift/su_mean 0.000
_refine_ls_structure_factor_coef Fsqd
_refine_ls_weighting_details 'w=1/[\s^2^(Fo^2^)+(0.0150P)^2^] where P=(Fo^2^+2Fc^2^)/3'
_refine_ls_weighting_scheme calc
_refine_ls_wR_factor_gt 0.0367
_refine_ls_wR_factor_ref 0.0368
_reflns_Friedel_coverage 0.420
_reflns_Friedel_fraction_full 0.426
_reflns_Friedel_fraction_max 0.418
_reflns_number_gt 5326
_reflns_number_total 5359
_reflns_threshold_expression 'I > 2\s(I)'
_cod_data_source_file E-1Ag.cif
_cod_data_source_block a
_cod_database_code 1569044
_shelx_shelxl_version_number 2018/3
_shelx_space_group_comment
;
The symmetry employed for this shelxl refinement is uniquely defined
by the following loop, which should always be used as a source of
symmetry information in preference to the above space-group names.
They are only intended as comments.
;
_shelx_estimated_absorpt_t_max 0.880
_shelx_estimated_absorpt_t_min 0.695
_olex2_refinement_description
;
1. Fixed Uiso
 At 1.2 times of:
  All C(H) groups
2.a Aromatic/amide H refined with riding coordinates:
 C2(H2), C7(H7), C12(H12), C17(H17), C18(H18), C21(H21), C22(H22), C23(H23),
 C24(H24), C26(H26), C28(H28), C29(H29), C30(H30), C31(H31), C34(H34), C35(H35),
  C36(H36), C37(H37)
;
_olex2_submission_special_instructions 'No special instructions were received'

loop_
_space_group_symop_operation_xyz
'x, y, z'

loop_
_atom_site_label
_atom_site_type_symbol
_atom_site_fract_x
_atom_site_fract_y
_atom_site_fract_z
_atom_site_U_iso_or_equiv
_atom_site_adp_type
_atom_site_occupancy
_atom_site_site_symmetry_order
_atom_site_calc_flag
_atom_site_refinement_flags_posn
_atom_site_refinement_flags_adp
_atom_site_refinement_flags_occupancy
_atom_site_disorder_assembly
_atom_site_disorder_group
Ag1 Ag 0.70688(3) 0.68056(2) 0.49329(2) 0.01805(6) Uani 1 1 d . . . . .
Ag2 Ag 0.71378(3) 0.50290(2) 0.65897(2) 0.01763(6) Uani 1 1 d . . . . .
Ag3 Ag 0.42629(3) 0.36656(2) 0.36592(2) 0.01881(6) Uani 1 1 d . . . . .
F1 F 0.8932(4) 1.0446(3) 0.6989(3) 0.0432(6) Uani 1 1 d . . . . .
F2 F 1.0192(3) 0.9269(2) 0.5686(2) 0.0310(5) Uani 1 1 d . . . . .
F3 F 1.1778(3) 1.0704(2) 0.7456(2) 0.0380(6) Uani 1 1 d . . . . .
F4 F 1.1810(4) 0.7826(3) 1.0148(2) 0.0465(7) Uani 1 1 d . . . . .
F5 F 1.2212(3) 0.6078(3) 0.8732(2) 0.0367(6) Uani 1 1 d . . . . .
F6 F 0.9685(3) 0.6084(3) 0.9073(2) 0.0348(6) Uani 1 1 d . . . . .
F7 F 0.5021(4) 0.3839(3) 0.8324(2) 0.0509(8) Uani 1 1 d . . . . .
F8 F 0.7439(3) 0.3283(3) 0.7945(2) 0.0435(7) Uani 1 1 d . . . . .
F9 F 0.5417(4) 0.1824(3) 0.7903(2) 0.0445(7) Uani 1 1 d . . . . .
F10 F 0.0959(3) 0.0987(3) 0.2813(2) 0.0440(7) Uani 1 1 d . . . . .
F11 F 0.1648(4) -0.0712(3) 0.3090(2) 0.0518(8) Uani 1 1 d . . . . .
F12 F 0.3275(3) 0.0279(3) 0.24298(19) 0.0359(6) Uani 1 1 d . . . . .
F13 F 0.1494(3) 0.3070(3) -0.0313(2) 0.0433(7) Uani 1 1 d . . . . .
F14 F 0.1475(3) 0.2563(3) 0.1127(2) 0.0374(6) Uani 1 1 d . . . . .
F15 F 0.3541(3) 0.2130(2) 0.0261(2) 0.0373(6) Uani 1 1 d . . . . .
F16 F 0.5447(3) 0.8281(2) 0.1903(2) 0.0372(6) Uani 1 1 d . . . . .
F17 F 0.7746(3) 0.8152(3) 0.3090(3) 0.0452(7) Uani 1 1 d . . . . .
F18 F 0.5529(4) 0.8810(2) 0.3723(2) 0.0350(6) Uani 1 1 d . . . . .
N1 N 0.8912(4) 0.7568(3) 0.6622(3) 0.0173(6) Uani 1 1 d . . . . .
N2 N 0.9086(4) 0.6802(3) 0.7212(2) 0.0164(6) Uani 1 1 d . . . . .
N3 N 0.5103(4) 0.3292(3) 0.5894(2) 0.0173(6) Uani 1 1 d . . . . .
N4 N 0.4190(4) 0.2675(3) 0.4714(3) 0.0173(6) Uani 1 1 d . . . . .
N5 N 0.4407(4) 0.4708(3) 0.2648(2) 0.0176(6) Uani 1 1 d . . . . .
N6 N 0.5333(4) 0.6003(3) 0.3204(3) 0.0173(6) Uani 1 1 d . . . . .
C1 C 1.0184(4) 0.8712(4) 0.7261(3) 0.0175(7) Uani 1 1 d . . . . .
C2 C 1.1203(4) 0.8697(4) 0.8284(3) 0.0198(7) Uani 1 1 d . . . . .
H2 H 1.217875 0.937137 0.889269 0.024 Uiso 1 1 calc R U . . .
C3 C 1.0473(4) 0.7481(4) 0.8214(3) 0.0174(7) Uani 1 1 d . . . . .
C4 C 1.0277(5) 0.9777(4) 0.6861(3) 0.0241(8) Uani 1 1 d . . . . .
C5 C 1.1039(5) 0.6876(4) 0.9035(3) 0.0229(8) Uani 1 1 d . . . . .
C6 C 0.4845(4) 0.2408(3) 0.6335(3) 0.0183(7) Uani 1 1 d . . . . .
C7 C 0.3763(4) 0.1188(4) 0.5453(3) 0.0200(7) Uani 1 1 d . . . . .
H7 H 0.337314 0.039112 0.551776 0.024 Uiso 1 1 calc R U . . .
C8 C 0.3393(4) 0.1417(4) 0.4457(3) 0.0181(7) Uani 1 1 d . . . . .
C9 C 0.5659(5) 0.2826(4) 0.7621(3) 0.0223(7) Uani 1 1 d . . . . .
C10 C 0.2318(5) 0.0492(4) 0.3211(3) 0.0228(8) Uani 1 1 d . . . . .
C11 C 0.3617(4) 0.4421(4) 0.1497(3) 0.0203(7) Uani 1 1 d . . . . .
C12 C 0.4030(4) 0.5539(4) 0.1304(3) 0.0204(7) Uani 1 1 d . . . . .
H12 H 0.365677 0.562401 0.058665 0.025 Uiso 1 1 calc R U . . .
C13 C 0.5114(4) 0.6500(4) 0.2406(3) 0.0177(7) Uani 1 1 d . . . . .
C14 C 0.2534(5) 0.3054(4) 0.0645(3) 0.0244(8) Uani 1 1 d . . . . .
C15 C 0.5956(5) 0.7927(4) 0.2776(3) 0.0214(7) Uani 1 1 d . . . . .
O1 O 0.4597(4) 0.8724(3) 0.6511(2) 0.0337(7) Uani 1 1 d . . . . .
N7 N 0.5661(4) 0.7209(3) 0.8436(3) 0.0235(6) Uani 1 1 d . . . . .
C16 C 0.4607(5) 0.7870(4) 0.6868(3) 0.0204(8) Uani 1 1 d . . . . .
C17 C 0.3462(5) 0.6485(4) 0.6156(3) 0.0209(8) Uani 1 1 d . . . . .
H17 H 0.372033 0.575676 0.633342 0.025 Uiso 1 1 calc R U . . .
C18 C 0.2052(4) 0.6299(4) 0.5254(3) 0.0192(7) Uani 1 1 d . . . . .
H18 H 0.192549 0.709419 0.515398 0.023 Uiso 1 1 calc R U . . .
C19 C 0.0676(5) 0.5104(4) 0.4396(3) 0.0184(8) Uani 1 1 d . . . . .
C20 C -0.0049(4) 0.5046(4) 0.3256(3) 0.0183(7) Uani 1 1 d . . . . .
C21 C 0.0598(5) 0.6032(4) 0.2915(3) 0.0215(8) Uani 1 1 d . . . . .
H21 H 0.154869 0.676737 0.347295 0.026 Uiso 1 1 calc R U . . .
C22 C -0.0110(5) 0.5949(4) 0.1813(3) 0.0236(8) Uani 1 1 d . . . . .
H22 H 0.034197 0.662820 0.161802 0.028 Uiso 1 1 calc R U . . .
C23 C -0.1518(5) 0.4855(4) 0.0953(3) 0.0265(8) Uani 1 1 d . . . . .
H23 H -0.200616 0.480314 0.018592 0.032 Uiso 1 1 calc R U . . .
C24 C -0.2161(5) 0.3889(4) 0.1226(3) 0.0243(8) Uani 1 1 d . . . . .
H24 H -0.309569 0.315614 0.064262 0.029 Uiso 1 1 calc R U . . .
C25 C -0.1468(4) 0.3945(4) 0.2375(3) 0.0195(7) Uani 1 1 d . . . . .
C26 C -0.2112(4) 0.2941(4) 0.2657(3) 0.0208(7) Uani 1 1 d . . . . .
H26 H -0.306312 0.221973 0.207595 0.025 Uiso 1 1 calc R U . . .
C27 C -0.1414(4) 0.2954(4) 0.3759(3) 0.0204(7) Uani 1 1 d . . . . .
C28 C -0.2081(5) 0.1894(4) 0.3997(4) 0.0253(8) Uani 1 1 d . . . . .
H28 H -0.301501 0.117174 0.339800 0.030 Uiso 1 1 calc R U . . .
C29 C -0.1406(5) 0.1891(4) 0.5070(4) 0.0289(9) Uani 1 1 d . . . . .
H29 H -0.184349 0.116281 0.521314 0.035 Uiso 1 1 calc R U . . .
C30 C -0.0052(5) 0.2984(4) 0.5962(3) 0.0279(8) Uani 1 1 d . . . . .
H30 H 0.039874 0.299564 0.671717 0.033 Uiso 1 1 calc R U . . .
C31 C 0.0628(5) 0.4021(4) 0.5772(3) 0.0226(8) Uani 1 1 d . . . . .
H31 H 0.153895 0.474126 0.639711 0.027 Uiso 1 1 calc R U . . .
C32 C 0.0002(5) 0.4053(4) 0.4650(3) 0.0190(7) Uani 1 1 d . . . . .
C33 C 0.5760(4) 0.8197(4) 0.8093(3) 0.0184(7) Uani 1 1 d . . . . .
C34 C 0.6828(5) 0.9477(4) 0.8804(3) 0.0239(8) Uani 1 1 d . . . . .
H34 H 0.688115 1.013931 0.851621 0.029 Uiso 1 1 calc R U . . .
C35 C 0.7827(5) 0.9767(4) 0.9954(3) 0.0288(9) Uani 1 1 d . . . . .
H35 H 0.857586 1.063424 1.046947 0.035 Uiso 1 1 calc R U . . .
C36 C 0.7701(5) 0.8771(4) 1.0325(3) 0.0293(9) Uani 1 1 d . . . . .
H36 H 0.835069 0.894141 1.110674 0.035 Uiso 1 1 calc R U . . .
C37 C 0.6611(5) 0.7511(4) 0.9539(3) 0.0279(8) Uani 1 1 d . . . . .
H37 H 0.653941 0.682909 0.980281 0.033 Uiso 1 1 calc R U . . .

loop_
_atom_site_aniso_label
_atom_site_aniso_U_11
_atom_site_aniso_U_22
_atom_site_aniso_U_33
_atom_site_aniso_U_23
_atom_site_aniso_U_13
_atom_site_aniso_U_12
Ag1 0.01853(12) 0.01794(13) 0.01357(12) 0.00636(11) -0.00053(9) 0.00054(10)
Ag2 0.01651(12) 0.01484(12) 0.01711(13) 0.00701(10) -0.00104(9) -0.00258(9)
Ag3 0.02091(13) 0.01664(13) 0.01596(13) 0.00718(11) 0.00103(9) 0.00109(10)
F1 0.0495(16) 0.0406(14) 0.0664(18) 0.0390(14) 0.0309(13) 0.0242(12)
F2 0.0470(14) 0.0256(12) 0.0187(11) 0.0121(10) 0.0056(10) -0.0027(10)
F3 0.0469(15) 0.0252(12) 0.0325(13) 0.0129(11) 0.0020(11) -0.0149(11)
F4 0.0701(18) 0.0335(14) 0.0157(11) 0.0078(11) -0.0136(11) -0.0047(13)
F5 0.0349(13) 0.0554(16) 0.0366(13) 0.0320(13) 0.0135(10) 0.0235(12)
F6 0.0257(12) 0.0497(16) 0.0386(14) 0.0330(13) 0.0037(10) -0.0008(11)
F7 0.077(2) 0.0526(17) 0.0197(12) 0.0097(12) 0.0120(12) 0.0355(15)
F8 0.0297(13) 0.0630(19) 0.0259(13) 0.0198(13) -0.0050(10) -0.0150(12)
F9 0.0559(16) 0.0390(14) 0.0340(14) 0.0262(12) -0.0075(11) -0.0120(12)
F10 0.0256(13) 0.0473(16) 0.0320(14) -0.0018(12) -0.0066(10) 0.0174(12)
F11 0.0688(18) 0.0252(13) 0.0360(14) 0.0088(12) -0.0100(13) -0.0251(13)
F12 0.0251(11) 0.0423(14) 0.0197(11) -0.0021(11) 0.0018(9) 0.0026(10)
F13 0.0422(14) 0.0434(16) 0.0224(12) 0.0072(11) -0.0132(10) -0.0003(12)
F14 0.0296(13) 0.0361(15) 0.0322(14) 0.0066(12) 0.0067(10) -0.0113(11)
F15 0.0283(12) 0.0234(12) 0.0397(14) -0.0025(11) 0.0068(10) 0.0005(9)
F16 0.0552(16) 0.0322(13) 0.0307(13) 0.0211(11) 0.0112(11) 0.0055(12)
F17 0.0203(12) 0.0290(13) 0.080(2) 0.0231(14) 0.0060(12) 0.0007(10)
F18 0.0567(16) 0.0204(12) 0.0297(12) 0.0092(10) 0.0201(11) 0.0075(11)
N1 0.0168(14) 0.0159(15) 0.0163(14) 0.0063(12) 0.0023(11) 0.0000(11)
N2 0.0149(14) 0.0193(15) 0.0117(14) 0.0061(12) 0.0007(10) 0.0003(11)
N3 0.0188(14) 0.0152(14) 0.0156(14) 0.0069(12) 0.0018(10) 0.0006(11)
N4 0.0160(14) 0.0152(15) 0.0149(13) 0.0037(12) 0.0009(10) 0.0001(11)
N5 0.0162(14) 0.0176(14) 0.0160(14) 0.0070(12) 0.0002(11) 0.0027(11)
N6 0.0186(14) 0.0168(15) 0.0154(14) 0.0066(12) 0.0036(11) 0.0039(11)
C1 0.0169(16) 0.0174(17) 0.0164(17) 0.0062(14) 0.0052(13) 0.0004(13)
C2 0.0170(17) 0.0207(18) 0.0160(16) 0.0046(14) 0.0033(13) -0.0024(14)
C3 0.0158(16) 0.0200(17) 0.0117(15) 0.0045(14) 0.0016(12) 0.0005(13)
C4 0.028(2) 0.0222(19) 0.0190(18) 0.0076(16) 0.0058(14) -0.0002(15)
C5 0.0204(17) 0.0278(19) 0.0163(16) 0.0093(15) 0.0007(13) -0.0019(14)
C6 0.0171(16) 0.0166(17) 0.0190(18) 0.0076(15) 0.0027(13) 0.0016(13)
C7 0.0206(17) 0.0151(17) 0.0222(18) 0.0077(15) 0.0063(13) -0.0027(14)
C8 0.0158(16) 0.0140(17) 0.0174(17) 0.0023(15) 0.0020(13) 0.0006(13)
C9 0.0245(18) 0.0203(18) 0.0207(18) 0.0106(15) 0.0034(14) -0.0020(14)
C10 0.0177(17) 0.0195(19) 0.0219(19) 0.0047(16) -0.0010(14) 0.0000(14)
C11 0.0161(16) 0.024(2) 0.0153(16) 0.0057(15) 0.0017(13) 0.0027(14)
C12 0.0186(17) 0.0273(19) 0.0164(17) 0.0117(15) 0.0028(13) 0.0054(14)
C13 0.0184(16) 0.0194(18) 0.0175(17) 0.0092(15) 0.0071(13) 0.0051(14)
C14 0.0185(17) 0.025(2) 0.0184(18) 0.0031(16) -0.0001(13) -0.0012(14)
C15 0.0202(17) 0.0243(19) 0.0226(18) 0.0122(16) 0.0069(14) 0.0072(14)
O1 0.0368(16) 0.0266(15) 0.0304(15) 0.0154(13) -0.0050(12) -0.0062(12)
N7 0.0191(15) 0.0276(17) 0.0192(15) 0.0084(14) 0.0035(11) -0.0013(12)
C16 0.0190(17) 0.0182(18) 0.0189(18) 0.0047(16) 0.0045(13) 0.0004(14)
C17 0.0213(18) 0.0180(18) 0.0169(17) 0.0043(15) 0.0016(14) 0.0009(14)
C18 0.0212(18) 0.0179(18) 0.0178(17) 0.0074(15) 0.0053(14) 0.0040(14)
C19 0.0164(16) 0.0181(18) 0.0194(18) 0.0068(14) 0.0055(13) 0.0059(13)
C20 0.0143(16) 0.0179(17) 0.0187(17) 0.0042(15) 0.0040(13) 0.0075(13)
C21 0.0202(17) 0.0208(18) 0.0207(18) 0.0073(15) 0.0046(14) 0.0047(14)
C22 0.0243(19) 0.0211(19) 0.0231(18) 0.0096(16) 0.0037(14) 0.0038(15)
C23 0.0258(19) 0.031(2) 0.0199(18) 0.0101(17) 0.0022(14) 0.0080(16)
C24 0.0189(17) 0.0228(19) 0.0181(18) 0.0012(15) -0.0024(13) 0.0027(14)
C25 0.0148(16) 0.0199(18) 0.0203(17) 0.0053(15) 0.0046(13) 0.0067(14)
C26 0.0153(16) 0.0176(18) 0.0209(18) 0.0023(15) 0.0024(13) 0.0020(13)
C27 0.0158(17) 0.0175(17) 0.0264(19) 0.0074(16) 0.0075(14) 0.0059(14)
C28 0.0231(19) 0.0194(19) 0.033(2) 0.0102(17) 0.0096(16) 0.0047(14)
C29 0.030(2) 0.022(2) 0.041(2) 0.0172(19) 0.0147(17) 0.0062(16)
C30 0.030(2) 0.032(2) 0.029(2) 0.0184(18) 0.0101(16) 0.0108(17)
C31 0.0188(17) 0.023(2) 0.0242(19) 0.0095(16) 0.0054(14) 0.0043(15)
C32 0.0160(17) 0.0187(18) 0.0220(18) 0.0074(16) 0.0068(14) 0.0067(14)
C33 0.0142(16) 0.0192(18) 0.0166(17) 0.0036(15) 0.0052(13) 0.0005(13)
C34 0.0201(18) 0.0216(18) 0.0224(18) 0.0040(16) 0.0054(14) 0.0000(15)
C35 0.0200(18) 0.030(2) 0.0221(19) 0.0023(17) 0.0023(14) -0.0022(16)
C36 0.0217(18) 0.041(2) 0.0174(18) 0.0086(18) 0.0030(14) -0.0014(16)
C37 0.0238(19) 0.033(2) 0.0222(19) 0.0114(17) 0.0032(14) -0.0015(16)

loop_
_atom_type_symbol
_atom_type_description
_atom_type_scat_dispersion_real
_atom_type_scat_dispersion_imag
_atom_type_scat_source
C C 0.0033 0.0016 'International Tables Vol C Tables 4.2.6.8 and 6.1.1.4'
H H 0.0000 0.0000 'International Tables Vol C Tables 4.2.6.8 and 6.1.1.4'
Ag Ag -0.8971 1.1015 'International Tables Vol C Tables 4.2.6.8 and 6.1.1.4'
F F 0.0171 0.0103 'International Tables Vol C Tables 4.2.6.8 and 6.1.1.4'
N N 0.0061 0.0033 'International Tables Vol C Tables 4.2.6.8 and 6.1.1.4'
O O 0.0106 0.0060 'International Tables Vol C Tables 4.2.6.8 and 6.1.1.4'

loop_
_geom_angle_atom_site_label_1
_geom_angle_atom_site_label_2
_geom_angle_atom_site_label_3
_geom_angle
_geom_angle_site_symmetry_1
_geom_angle_site_symmetry_3
_geom_angle_publ_flag
N6 Ag1 N1 176.97(12) . . ?
N3 Ag2 N2 176.59(11) . . ?
N4 Ag3 N5 178.07(12) . . ?
N2 N1 Ag1 120.1(2) . . ?
C1 N1 Ag1 131.7(3) . . ?
C1 N1 N2 107.8(3) . . ?
N1 N2 Ag2 118.9(2) . . ?
N1 N2 C3 107.7(3) . . ?
C3 N2 Ag2 133.0(2) . . ?
N4 N3 Ag2 120.3(2) . . ?
C6 N3 Ag2 129.0(2) . . ?
C6 N3 N4 107.8(3) . . ?
N3 N4 Ag3 121.0(2) . . ?
C8 N4 Ag3 132.0(2) . . ?
C8 N4 N3 107.0(3) . . ?
N6 N5 Ag3 118.5(2) . . ?
N6 N5 C11 107.5(3) . . ?
C11 N5 Ag3 133.7(3) . . ?
N5 N6 Ag1 121.0(2) . . ?
C13 N6 Ag1 130.3(2) . . ?
C13 N6 N5 108.0(3) . . ?
N1 C1 C2 110.1(3) . . ?
N1 C1 C4 120.3(3) . . ?
C2 C1 C4 129.5(3) . . ?
C1 C2 H2 128.0 . . ?
C3 C2 C1 103.9(3) . . ?
C3 C2 H2 128.0 . . ?
N2 C3 C2 110.4(3) . . ?
N2 C3 C5 120.6(3) . . ?
C2 C3 C5 129.0(3) . . ?
F1 C4 F2 105.4(3) . . ?
F1 C4 C1 112.9(3) . . ?
F2 C4 C1 112.4(3) . . ?
F3 C4 F1 106.7(3) . . ?
F3 C4 F2 106.7(3) . . ?
F3 C4 C1 112.3(3) . . ?
F4 C5 F5 106.5(3) . . ?
F4 C5 F6 107.0(3) . . ?
F4 C5 C3 111.6(3) . . ?
F5 C5 F6 104.8(3) . . ?
F5 C5 C3 113.2(3) . . ?
F6 C5 C3 113.2(3) . . ?
N3 C6 C7 111.0(3) . . ?
N3 C6 C9 119.5(3) . . ?
C7 C6 C9 129.5(3) . . ?
C6 C7 H7 128.6 . . ?
C8 C7 C6 102.8(3) . . ?
C8 C7 H7 128.6 . . ?
N4 C8 C7 111.4(3) . . ?
N4 C8 C10 118.9(3) . . ?
C7 C8 C10 129.6(3) . . ?
F7 C9 F8 105.7(3) . . ?
F7 C9 C6 112.5(3) . . ?
F8 C9 C6 111.4(3) . . ?
F9 C9 F7 107.4(3) . . ?
F9 C9 F8 106.7(3) . . ?
F9 C9 C6 112.6(3) . . ?
F10 C10 C8 113.1(3) . . ?
F11 C10 F10 107.5(3) . . ?
F11 C10 F12 106.9(3) . . ?
F11 C10 C8 112.1(3) . . ?
F12 C10 F10 104.3(3) . . ?
F12 C10 C8 112.4(3) . . ?
N5 C11 C12 110.3(3) . . ?
N5 C11 C14 120.4(3) . . ?
C12 C11 C14 129.3(3) . . ?
C11 C12 H12 128.3 . . ?
C13 C12 C11 103.4(3) . . ?
C13 C12 H12 128.3 . . ?
N6 C13 C12 110.9(3) . . ?
N6 C13 C15 120.0(3) . . ?
C12 C13 C15 129.1(3) . . ?
F13 C14 F14 107.3(3) . . ?
F13 C14 F15 107.1(3) . . ?
F13 C14 C11 111.2(3) . . ?
F14 C14 C11 112.5(3) . . ?
F15 C14 F14 105.7(3) . . ?
F15 C14 C11 112.6(3) . . ?
F16 C15 F17 107.0(3) . . ?
F16 C15 F18 107.0(3) . . ?
F16 C15 C13 111.4(3) . . ?
F17 C15 C13 113.2(3) . . ?
F18 C15 F17 105.6(3) . . ?
F18 C15 C13 112.1(3) . . ?
C37 N7 C33 117.0(3) . . ?
O1 C16 C17 122.6(3) . . ?
O1 C16 C33 120.3(3) . . ?
C17 C16 C33 117.0(3) . . ?
C16 C17 H17 121.1 . . ?
C18 C17 C16 117.8(4) . . ?
C18 C17 H17 121.1 . . ?
C17 C18 H18 113.9 . . ?
C17 C18 C19 132.1(4) . . ?
C19 C18 H18 113.9 . . ?
C20 C19 C18 116.1(3) . . ?
C20 C19 C32 119.5(4) . . ?
C32 C19 C18 124.3(3) . . ?
C19 C20 C21 123.0(3) . . ?
C19 C20 C25 120.1(4) . . ?
C21 C20 C25 116.9(3) . . ?
C20 C21 H21 119.1 . . ?
C22 C21 C20 121.9(3) . . ?
C22 C21 H21 119.1 . . ?
C21 C22 H22 119.7 . . ?
C21 C22 C23 120.5(4) . . ?
C23 C22 H22 119.7 . . ?
C22 C23 H23 120.1 . . ?
C24 C23 C22 119.9(4) . . ?
C24 C23 H23 120.1 . . ?
C23 C24 H24 119.3 . . ?
C23 C24 C25 121.4(3) . . ?
C25 C24 H24 119.3 . . ?
C24 C25 C20 119.5(4) . . ?
C26 C25 C20 118.9(4) . . ?
C26 C25 C24 121.6(3) . . ?
C25 C26 H26 118.8 . . ?
C25 C26 C27 122.5(3) . . ?
C27 C26 H26 118.8 . . ?
C26 C27 C28 120.6(3) . . ?
C26 C27 C32 119.2(4) . . ?
C28 C27 C32 120.2(4) . . ?
C27 C28 H28 119.4 . . ?
C29 C28 C27 121.3(4) . . ?
C29 C28 H28 119.4 . . ?
C28 C29 H29 120.5 . . ?
C28 C29 C30 118.9(4) . . ?
C30 C29 H29 120.5 . . ?
C29 C30 H30 119.1 . . ?
C31 C30 C29 121.8(4) . . ?
C31 C30 H30 119.1 . . ?
C30 C31 H31 119.3 . . ?
C30 C31 C32 121.5(4) . . ?
C32 C31 H31 119.3 . . ?
C19 C32 C27 119.8(3) . . ?
C19 C32 C31 123.9(3) . . ?
C31 C32 C27 116.3(4) . . ?
N7 C33 C16 116.7(3) . . ?
N7 C33 C34 123.8(3) . . ?
C34 C33 C16 119.5(4) . . ?
C33 C34 H34 120.9 . . ?
C33 C34 C35 118.2(4) . . ?
C35 C34 H34 120.9 . . ?
C34 C35 H35 120.7 . . ?
C36 C35 C34 118.5(4) . . ?
C36 C35 H35 120.7 . . ?
C35 C36 H36 120.5 . . ?
C35 C36 C37 118.9(4) . . ?
C37 C36 H36 120.5 . . ?
N7 C37 C36 123.5(4) . . ?
N7 C37 H37 118.2 . . ?
C36 C37 H37 118.2 . . ?

loop_
_geom_bond_atom_site_label_1
_geom_bond_atom_site_label_2
_geom_bond_distance
_geom_bond_site_symmetry_2
_geom_bond_publ_flag
Ag1 N1 2.094(3) . ?
Ag1 N6 2.093(3) . ?
Ag2 N2 2.109(3) . ?
Ag2 N3 2.107(3) . ?
Ag3 N4 2.074(3) . ?
Ag3 N5 2.080(3) . ?
F1 C4 1.339(5) . ?
F2 C4 1.355(4) . ?
F3 C4 1.327(4) . ?
F4 C5 1.329(4) . ?
F5 C5 1.335(4) . ?
F6 C5 1.339(4) . ?
F7 C9 1.329(4) . ?
F8 C9 1.349(4) . ?
F9 C9 1.313(4) . ?
F10 C10 1.338(4) . ?
F11 C10 1.320(5) . ?
F12 C10 1.337(4) . ?
F13 C14 1.326(4) . ?
F14 C14 1.341(5) . ?
F15 C14 1.340(4) . ?
F16 C15 1.330(4) . ?
F17 C15 1.340(4) . ?
F18 C15 1.336(4) . ?
N1 N2 1.349(4) . ?
N1 C1 1.349(4) . ?
N2 C3 1.354(4) . ?
N3 N4 1.360(4) . ?
N3 C6 1.340(5) . ?
N4 C8 1.345(5) . ?
N5 N6 1.350(4) . ?
N5 C11 1.356(4) . ?
N6 C13 1.340(5) . ?
C1 C2 1.387(5) . ?
C1 C4 1.471(5) . ?
C2 H2 0.9500 . ?
C2 C3 1.373(5) . ?
C3 C5 1.481(5) . ?
C6 C7 1.387(5) . ?
C6 C9 1.482(5) . ?
C7 H7 0.9500 . ?
C7 C8 1.380(5) . ?
C8 C10 1.485(5) . ?
C11 C12 1.384(5) . ?
C11 C14 1.479(5) . ?
C12 H12 0.9500 . ?
C12 C13 1.382(5) . ?
C13 C15 1.484(5) . ?
O1 C16 1.211(5) . ?
N7 C33 1.340(5) . ?
N7 C37 1.330(5) . ?
C16 C17 1.488(5) . ?
C16 C33 1.505(5) . ?
C17 H17 0.9500 . ?
C17 C18 1.343(5) . ?
C18 H18 0.9500 . ?
C18 C19 1.461(5) . ?
C19 C20 1.422(5) . ?
C19 C32 1.422(5) . ?
C20 C21 1.428(5) . ?
C20 C25 1.434(5) . ?
C21 H21 0.9500 . ?
C21 C22 1.363(5) . ?
C22 H22 0.9500 . ?
C22 C23 1.420(5) . ?
C23 H23 0.9500 . ?
C23 C24 1.347(6) . ?
C24 H24 0.9500 . ?
C24 C25 1.429(5) . ?
C25 C26 1.393(5) . ?
C26 H26 0.9500 . ?
C26 C27 1.394(5) . ?
C27 C28 1.416(6) . ?
C27 C32 1.436(5) . ?
C28 H28 0.9500 . ?
C28 C29 1.366(6) . ?
C29 H29 0.9500 . ?
C29 C30 1.409(6) . ?
C30 H30 0.9500 . ?
C30 C31 1.359(6) . ?
C31 H31 0.9500 . ?
C31 C32 1.433(5) . ?
C33 C34 1.384(5) . ?
C34 H34 0.9500 . ?
C34 C35 1.396(5) . ?
C35 H35 0.9500 . ?
C35 C36 1.376(6) . ?
C36 H36 0.9500 . ?
C36 C37 1.388(6) . ?
C37 H37 0.9500 . ?

loop_
_geom_torsion_atom_site_label_1
_geom_torsion_atom_site_label_2
_geom_torsion_atom_site_label_3
_geom_torsion_atom_site_label_4
_geom_torsion
_geom_torsion_site_symmetry_1
_geom_torsion_site_symmetry_2
_geom_torsion_site_symmetry_3
_geom_torsion_site_symmetry_4
_geom_torsion_publ_flag
Ag1 N1 N2 Ag2 -12.7(3) . . . . ?
Ag1 N1 N2 C3 174.2(2) . . . . ?
Ag1 N1 C1 C2 -173.5(2) . . . . ?
Ag1 N1 C1 C4 9.2(5) . . . . ?
Ag1 N6 C13 C12 170.2(2) . . . . ?
Ag1 N6 C13 C15 -11.3(5) . . . . ?
Ag2 N2 C3 C2 -171.4(2) . . . . ?
Ag2 N2 C3 C5 10.3(5) . . . . ?
Ag2 N3 N4 Ag3 -16.4(3) . . . . ?
Ag2 N3 N4 C8 162.1(2) . . . . ?
Ag2 N3 C6 C7 -159.9(2) . . . . ?
Ag2 N3 C6 C9 21.2(5) . . . . ?
Ag3 N4 C8 C7 178.2(2) . . . . ?
Ag3 N4 C8 C10 -0.7(5) . . . . ?
Ag3 N5 N6 Ag1 14.1(3) . . . . ?
Ag3 N5 N6 C13 -174.8(2) . . . . ?
Ag3 N5 C11 C12 173.5(2) . . . . ?
Ag3 N5 C11 C14 -7.9(5) . . . . ?
N1 N2 C3 C2 0.3(4) . . . . ?
N1 N2 C3 C5 -178.0(3) . . . . ?
N1 C1 C2 C3 0.3(4) . . . . ?
N1 C1 C4 F1 71.0(4) . . . . ?
N1 C1 C4 F2 -48.1(5) . . . . ?
N1 C1 C4 F3 -168.4(3) . . . . ?
N2 N1 C1 C2 -0.1(4) . . . . ?
N2 N1 C1 C4 -177.4(3) . . . . ?
N2 C3 C5 F4 -152.9(3) . . . . ?
N2 C3 C5 F5 87.0(4) . . . . ?
N2 C3 C5 F6 -32.1(5) . . . . ?
N3 N4 C8 C7 0.0(4) . . . . ?
N3 N4 C8 C10 -178.8(3) . . . . ?
N3 C6 C7 C8 -0.3(4) . . . . ?
N3 C6 C9 F7 63.7(4) . . . . ?
N3 C6 C9 F8 -54.8(4) . . . . ?
N3 C6 C9 F9 -174.7(3) . . . . ?
N4 N3 C6 C7 0.3(4) . . . . ?
N4 N3 C6 C9 -178.6(3) . . . . ?
N4 C8 C10 F10 -59.5(4) . . . . ?
N4 C8 C10 F11 178.8(3) . . . . ?
N4 C8 C10 F12 58.3(4) . . . . ?
N5 N6 C13 C12 0.2(4) . . . . ?
N5 N6 C13 C15 178.7(3) . . . . ?
N5 C11 C12 C13 0.2(4) . . . . ?
N5 C11 C14 F13 162.8(3) . . . . ?
N5 C11 C14 F14 42.3(5) . . . . ?
N5 C11 C14 F15 -76.9(4) . . . . ?
N6 N5 C11 C12 -0.1(4) . . . . ?
N6 N5 C11 C14 178.5(3) . . . . ?
N6 C13 C15 F16 -173.6(3) . . . . ?
N6 C13 C15 F17 65.8(4) . . . . ?
N6 C13 C15 F18 -53.7(4) . . . . ?
C1 N1 N2 Ag2 173.0(2) . . . . ?
C1 N1 N2 C3 -0.1(4) . . . . ?
C1 C2 C3 N2 -0.4(4) . . . . ?
C1 C2 C3 C5 177.7(3) . . . . ?
C2 C1 C4 F1 -105.7(4) . . . . ?
C2 C1 C4 F2 135.2(4) . . . . ?
C2 C1 C4 F3 14.9(5) . . . . ?
C2 C3 C5 F4 29.2(5) . . . . ?
C2 C3 C5 F5 -90.9(4) . . . . ?
C2 C3 C5 F6 150.0(4) . . . . ?
C4 C1 C2 C3 177.3(4) . . . . ?
C6 N3 N4 Ag3 -178.6(2) . . . . ?
C6 N3 N4 C8 -0.2(4) . . . . ?
C6 C7 C8 N4 0.2(4) . . . . ?
C6 C7 C8 C10 178.8(3) . . . . ?
C7 C6 C9 F7 -114.8(4) . . . . ?
C7 C6 C9 F8 126.6(4) . . . . ?
C7 C6 C9 F9 6.7(6) . . . . ?
C7 C8 C10 F10 121.9(4) . . . . ?
C7 C8 C10 F11 0.2(5) . . . . ?
C7 C8 C10 F12 -120.3(4) . . . . ?
C9 C6 C7 C8 178.4(3) . . . . ?
C11 N5 N6 Ag1 -171.2(2) . . . . ?
C11 N5 N6 C13 0.0(3) . . . . ?
C11 C12 C13 N6 -0.3(4) . . . . ?
C11 C12 C13 C15 -178.6(3) . . . . ?
C12 C11 C14 F13 -18.9(5) . . . . ?
C12 C11 C14 F14 -139.3(4) . . . . ?
C12 C11 C14 F15 101.4(4) . . . . ?
C12 C13 C15 F16 4.6(5) . . . . ?
C12 C13 C15 F17 -116.1(4) . . . . ?
C12 C13 C15 F18 124.5(4) . . . . ?
C14 C11 C12 C13 -178.2(3) . . . . ?
O1 C16 C17 C18 -18.3(6) . . . . ?
O1 C16 C33 N7 178.3(3) . . . . ?
O1 C16 C33 C34 -0.9(5) . . . . ?
N7 C33 C34 C35 -1.7(5) . . . . ?
C16 C17 C18 C19 -179.7(4) . . . . ?
C16 C33 C34 C35 177.4(3) . . . . ?
C17 C16 C33 N7 0.3(5) . . . . ?
C17 C16 C33 C34 -178.9(3) . . . . ?
C17 C18 C19 C20 -149.9(4) . . . . ?
C17 C18 C19 C32 32.4(6) . . . . ?
C18 C19 C20 C21 4.5(5) . . . . ?
C18 C19 C20 C25 -177.0(3) . . . . ?
C18 C19 C32 C27 177.0(3) . . . . ?
C18 C19 C32 C31 -1.8(6) . . . . ?
C19 C20 C21 C22 179.5(4) . . . . ?
C19 C20 C25 C24 -178.9(3) . . . . ?
C19 C20 C25 C26 -0.1(5) . . . . ?
C20 C19 C32 C27 -0.7(5) . . . . ?
C20 C19 C32 C31 -179.4(3) . . . . ?
C20 C21 C22 C23 -0.8(5) . . . . ?
C20 C25 C26 C27 -0.9(5) . . . . ?
C21 C20 C25 C24 -0.4(5) . . . . ?
C21 C20 C25 C26 178.4(3) . . . . ?
C21 C22 C23 C24 0.0(6) . . . . ?
C22 C23 C24 C25 0.6(6) . . . . ?
C23 C24 C25 C20 -0.4(5) . . . . ?
C23 C24 C25 C26 -179.2(3) . . . . ?
C24 C25 C26 C27 177.9(3) . . . . ?
C25 C20 C21 C22 0.9(5) . . . . ?
C25 C26 C27 C28 -178.4(3) . . . . ?
C25 C26 C27 C32 1.1(5) . . . . ?
C26 C27 C28 C29 179.8(3) . . . . ?
C26 C27 C32 C19 -0.3(5) . . . . ?
C26 C27 C32 C31 178.6(3) . . . . ?
C27 C28 C29 C30 1.5(6) . . . . ?
C28 C27 C32 C19 179.2(3) . . . . ?
C28 C27 C32 C31 -1.9(5) . . . . ?
C28 C29 C30 C31 -1.6(6) . . . . ?
C29 C30 C31 C32 -0.2(6) . . . . ?
C30 C31 C32 C19 -179.3(3) . . . . ?
C30 C31 C32 C27 1.9(5) . . . . ?
C32 C19 C20 C21 -177.6(3) . . . . ?
C32 C19 C20 C25 0.9(5) . . . . ?
C32 C27 C28 C29 0.2(5) . . . . ?
C33 N7 C37 C36 -1.2(6) . . . . ?
C33 C16 C17 C18 159.7(3) . . . . ?
C33 C34 C35 C36 0.0(5) . . . . ?
C34 C35 C36 C37 0.9(6) . . . . ?
C35 C36 C37 N7 -0.3(6) . . . . ?
C37 N7 C33 C16 -176.9(3) . . . . ?
C37 N7 C33 C34 2.3(5) . . . . ?
